data_1562338
loop_
_publ_author_name
'Xiong, Pingping'
'Li, Jie'
'Bu, Huaiyu'
'Wei, Qing'
'Zhang, Ruolin'
'Chen, Sanping'

_publ_section_title
;
 Copper(II) complexes with 4-(1H-1, 2, 4-trizol-1-ylmethyl) benzoic acid:
 Syntheses, crystal structures and antifungal activities
;
_journal_name_full 'Journal of Solid State Chemistry'
_journal_page_first 292
_journal_page_last 299
_journal_paper_doi 10.1016/j.jssc.2014.04.012
_journal_volume 215
_journal_year 2014
_chemical_formula_sum 'C H Cu N O'
_chemical_formula_weight 106.57
_space_group_IT_number 33
_space_group_name_Hall 'P 2c -2n'
_space_group_name_H-M_alt 'P n a 21'
_atom_sites_solution_hydrogens geom
_atom_sites_solution_primary direct
_atom_sites_solution_secondary difmap
_audit_creation_method SHELXL-97
_cell_angle_alpha 90.00
_cell_angle_beta 90.00
_cell_angle_gamma 90.00
_cell_formula_units_Z 26
_cell_length_a 9.7494(18)
_cell_length_b 9.693(2)
_cell_length_c 21.815(4)
_cell_measurement_temperature 296(2)
_cell_volume 2061.5(7)
_computing_structure_refinement 'SHELXL-97 (Sheldrick, 1997)'
_computing_structure_solution 'SHELXS-97 (Sheldrick, 1990)'
_diffrn_ambient_temperature 296(2)
_diffrn_measured_fraction_theta_full 0.999
_diffrn_measured_fraction_theta_max 0.999
_diffrn_radiation_monochromator graphite
_diffrn_radiation_source 'fine-focus sealed tube'
_diffrn_radiation_type MoK\a
_diffrn_radiation_wavelength 0.71073
_diffrn_reflns_av_R_equivalents 0.1131
_diffrn_reflns_av_sigmaI/netI 0.1172
_diffrn_reflns_limit_h_max 11
_diffrn_reflns_limit_h_min -11
_diffrn_reflns_limit_k_max 9
_diffrn_reflns_limit_k_min -11
_diffrn_reflns_limit_l_max 26
_diffrn_reflns_limit_l_min -19
_diffrn_reflns_number 9789
_diffrn_reflns_theta_full 25.15
_diffrn_reflns_theta_max 25.15
_diffrn_reflns_theta_min 1.87
_exptl_absorpt_coefficient_mu 6.614
_exptl_crystal_density_diffrn 2.232
_exptl_crystal_density_method 'not measured'
_exptl_crystal_F_000 1326
_refine_diff_density_max 0.432
_refine_diff_density_min -0.428
_refine_diff_density_rms 0.085
_refine_ls_abs_structure_details 'Flack H D (1983), Acta Cryst. A39, 876-881'
_refine_ls_abs_structure_Flack 0.65(4)
_refine_ls_extinction_method none
_refine_ls_goodness_of_fit_ref 1.000
_refine_ls_hydrogen_treatment mixed
_refine_ls_matrix_type full
_refine_ls_number_parameters 298
_refine_ls_number_reflns 2960
_refine_ls_number_restraints 1
_refine_ls_restrained_S_all 0.999
_refine_ls_R_factor_all 0.1118
_refine_ls_R_factor_gt 0.0654
_refine_ls_shift/su_max 0.000
_refine_ls_shift/su_mean 0.000
_refine_ls_structure_factor_coef Fsqd
_refine_ls_weighting_details 'calc w=1/[\s^2^(Fo^2^)+(0.1000P)^2^+0.0000P] where P=(Fo^2^+2Fc^2^)/3'
_refine_ls_weighting_scheme calc
_refine_ls_wR_factor_gt 0.1539
_refine_ls_wR_factor_ref 0.1915
_reflns_number_gt 1949
_reflns_number_total 2960
_reflns_threshold_expression >2sigma(I)
_cod_data_source_file JSSC-2014-215-292.cif
_cod_data_source_block xb6795
_cod_original_cell_volume 2061.6(7)
_cod_database_code 1562338

loop_
_symmetry_equiv_pos_as_xyz
'x, y, z'
'-x, -y, z+1/2'
'x+1/2, -y+1/2, z'
'-x+1/2, y+1/2, z+1/2'

loop_
_atom_site_label
_atom_site_type_symbol
_atom_site_fract_x
_atom_site_fract_y
_atom_site_fract_z
_atom_site_U_iso_or_equiv
_atom_site_adp_type
_atom_site_occupancy
_atom_site_symmetry_multiplicity
_atom_site_calc_flag
_atom_site_refinement_flags
_atom_site_disorder_assembly
_atom_site_disorder_group
Cu1 Cu 0.22861(9) 0.90519(11) 0.54215(7) 0.0299(3) Uani 1 1 d . . .
C6 C 0.2703(10) 0.5898(13) 0.3747(6) 0.036(3) Uani 1 1 d . . .
H6 H 0.3434 0.5844 0.4020 0.043 Uiso 1 1 calc R . .
N6 N 0.3341(9) 1.0562(9) 0.5014(4) 0.035(2) Uani 1 1 d . . .
O1 O 0.2587(7) 0.7701(7) 0.4775(4) 0.0375(18) Uani 1 1 d . . .
N7 N 0.1567(8) 1.0694(9) 0.5921(4) 0.037(2) Uani 1 1 d . . .
C23 C 0.3021(10) 1.1848(11) 0.5216(5) 0.028(3) Uani 1 1 d . . .
C19 C 0.0641(14) 1.3184(15) 0.6400(7) 0.055(4) Uani 1 1 d . . .
H19 H 0.0327 1.4002 0.6574 0.066 Uiso 1 1 calc R . .
C5 C 0.2620(12) 0.4959(13) 0.3265(7) 0.047(3) Uani 1 1 d . . .
H5 H 0.3333 0.4337 0.3204 0.057 Uiso 1 1 calc R . .
N2 N 0.1719(11) 0.2513(11) 0.2520(4) 0.048(3) Uani 1 1 d . . .
C21 C 0.0635(12) 1.0748(13) 0.6364(6) 0.044(3) Uani 1 1 d . . .
H21 H 0.0308 0.9924 0.6526 0.052 Uiso 1 1 calc R . .
C18 C 0.1649(11) 1.3214(12) 0.5935(5) 0.042(3) Uani 1 1 d . . .
C15 C 0.3615(11) 1.3040(10) 0.4972(5) 0.036(3) Uani 1 1 d . . .
C22 C 0.2062(10) 1.1906(12) 0.5705(5) 0.033(3) Uani 1 1 d . . .
C20 C 0.0136(14) 1.1957(16) 0.6591(7) 0.060(4) Uani 1 1 d . . .
H20 H -0.0562 1.1939 0.6882 0.072 Uiso 1 1 calc R . .
C4 C 0.1511(13) 0.4932(13) 0.2878(6) 0.050(3) Uani 1 1 d . . .
O4 O 0.4181(7) 0.8411(8) 0.5961(4) 0.044(2) Uani 1 1 d . . .
C17 C 0.2260(14) 1.4405(12) 0.5663(6) 0.051(4) Uani 1 1 d . . .
H17 H 0.1976 1.5267 0.5800 0.061 Uiso 1 1 calc R . .
C16 C 0.3219(14) 1.4354(12) 0.5222(6) 0.051(4) Uani 1 1 d . . .
H16 H 0.3624 1.5162 0.5080 0.061 Uiso 1 1 calc R . .
C7 C 0.1718(11) 0.6909(11) 0.3829(5) 0.036(3) Uani 1 1 d . . .
C1 C 0.1618(15) 0.0606(14) 0.2933(7) 0.066(4) Uani 1 1 d . . .
H1 H 0.1442 -0.0092 0.3214 0.080 Uiso 1 1 calc R . .
C10 C 0.1731(11) 0.7912(11) 0.4332(5) 0.034(2) Uani 1 1 d . . .
C14 C 0.4588(12) 1.2886(14) 0.4511(6) 0.051(4) Uani 1 1 d . . .
H14 H 0.5036 1.3650 0.4349 0.062 Uiso 1 1 calc R . .
C8 C 0.0631(13) 0.6915(12) 0.3414(6) 0.049(3) Uani 1 1 d . . .
H8 H -0.0016 0.7617 0.3441 0.058 Uiso 1 1 calc R . .
C24 C 0.4981(9) 0.7633(11) 0.5686(5) 0.030(2) Uani 1 1 d . . .
H24A H 0.5218 0.8096 0.5307 0.036 Uiso 1 1 calc R . .
H24B H 0.4452 0.6825 0.5573 0.036 Uiso 1 1 calc R . .
C9 C 0.0466(13) 0.5920(13) 0.2961(6) 0.053(3) Uani 1 1 d . . .
H9 H -0.0317 0.5907 0.2717 0.064 Uiso 1 1 calc R . .
O2 O 0.0922(7) 0.8891(8) 0.4343(4) 0.048(2) Uani 1 1 d . . .
N8 N 0.1135(13) 0.1834(12) 0.2990(6) 0.075(4) Uani 1 1 d . . .
O3 O 0.6107(7) 0.7186(7) 0.5911(3) 0.0352(17) Uani 1 1 d . . .
C13 C 0.4875(13) 1.1580(15) 0.4300(6) 0.056(4) Uani 1 1 d . . .
H13 H 0.5497 1.1453 0.3982 0.068 Uiso 1 1 calc R . .
C12 C 0.4223(11) 1.0444(13) 0.4567(6) 0.044(3) Uani 1 1 d . . .
H12 H 0.4428 0.9567 0.4421 0.053 Uiso 1 1 calc R . .
C3 C 0.1363(19) 0.3932(13) 0.2356(6) 0.072(4) Uani 1 1 d . . .
H3A H 0.0422 0.3953 0.2211 0.086 Uiso 1 1 calc R . .
H3B H 0.1947 0.4229 0.2021 0.086 Uiso 1 1 calc R . .
C2 C 0.2385(17) 0.1669(19) 0.2185(8) 0.080(6) Uani 1 1 d . . .
H2 H 0.2804 0.1907 0.1816 0.096 Uiso 1 1 calc R . .
N9 N 0.2409(16) 0.0415(18) 0.2424(8) 0.098(6) Uani 1 1 d . . .

loop_
_atom_site_aniso_label
_atom_site_aniso_U_11
_atom_site_aniso_U_22
_atom_site_aniso_U_33
_atom_site_aniso_U_23
_atom_site_aniso_U_13
_atom_site_aniso_U_12
Cu1 0.0321(5) 0.0243(5) 0.0333(6) -0.0015(8) 0.0020(10) -0.0017(5)
C6 0.022(5) 0.044(8) 0.042(8) 0.005(6) -0.001(5) 0.000(5)
N6 0.032(4) 0.036(6) 0.037(5) -0.008(4) 0.002(4) 0.006(4)
O1 0.044(4) 0.032(4) 0.036(4) -0.001(3) -0.003(4) 0.006(3)
N7 0.035(5) 0.031(5) 0.046(6) -0.006(4) 0.009(5) -0.002(4)
C23 0.026(5) 0.027(6) 0.032(7) -0.002(4) -0.004(4) -0.003(4)
C19 0.065(9) 0.045(9) 0.056(9) -0.009(7) 0.008(7) 0.015(7)
C5 0.048(7) 0.037(8) 0.057(9) -0.007(7) 0.011(6) 0.018(6)
N2 0.072(7) 0.044(6) 0.028(6) 0.000(5) 0.013(5) -0.007(6)
C21 0.051(7) 0.038(7) 0.042(8) -0.004(5) 0.002(6) -0.007(6)
C18 0.042(6) 0.041(7) 0.042(7) -0.009(6) 0.002(6) 0.017(6)
C15 0.045(6) 0.027(6) 0.037(7) 0.000(5) -0.008(5) -0.007(5)
C22 0.026(5) 0.040(7) 0.035(6) 0.001(5) -0.004(5) -0.004(5)
C20 0.059(9) 0.064(10) 0.057(10) -0.011(8) 0.024(7) 0.008(8)
C4 0.076(9) 0.041(7) 0.035(7) 0.008(6) -0.009(6) -0.006(7)
O4 0.044(4) 0.048(5) 0.040(5) -0.006(4) 0.003(4) 0.016(4)
C17 0.083(9) 0.024(6) 0.044(8) -0.008(5) -0.028(8) 0.009(7)
C16 0.066(8) 0.033(7) 0.054(9) -0.003(5) -0.018(7) -0.011(6)
C7 0.052(7) 0.035(6) 0.021(6) 0.001(5) 0.005(5) -0.007(6)
C1 0.087(10) 0.038(8) 0.074(11) 0.002(7) 0.008(9) 0.018(7)
C10 0.038(6) 0.026(6) 0.037(7) 0.013(5) 0.007(5) -0.011(5)
C14 0.049(8) 0.051(9) 0.053(9) 0.018(7) -0.005(6) -0.023(6)
C8 0.054(7) 0.039(7) 0.052(8) -0.005(6) -0.009(6) 0.005(6)
C24 0.037(6) 0.030(6) 0.023(5) 0.005(4) -0.003(4) -0.005(5)
C9 0.064(8) 0.051(8) 0.045(8) -0.001(7) -0.022(6) -0.016(7)
O2 0.042(4) 0.045(5) 0.058(6) -0.001(4) -0.012(4) 0.005(4)
N8 0.104(10) 0.057(8) 0.065(8) -0.001(7) 0.028(7) 0.013(7)
O3 0.034(4) 0.037(4) 0.035(4) 0.002(4) 0.001(4) 0.005(3)
C13 0.062(8) 0.058(9) 0.050(8) 0.003(7) 0.025(7) -0.007(7)
C12 0.041(6) 0.038(7) 0.053(8) -0.013(6) 0.011(6) 0.001(5)
C3 0.133(13) 0.043(8) 0.040(8) 0.004(6) -0.020(8) 0.006(8)
C2 0.130(16) 0.068(13) 0.043(10) 0.009(9) 0.016(10) 0.014(11)
N9 0.155(15) 0.077(12) 0.061(11) -0.005(9) 0.015(10) 0.038(10)

loop_
_atom_type_symbol
_atom_type_description
_atom_type_scat_dispersion_real
_atom_type_scat_dispersion_imag
_atom_type_scat_source
C C 0.0033 0.0016 'International Tables Vol C Tables 4.2.6.8 and 6.1.1.4'
H H 0.0000 0.0000 'International Tables Vol C Tables 4.2.6.8 and 6.1.1.4'
N N 0.0061 0.0033 'International Tables Vol C Tables 4.2.6.8 and 6.1.1.4'
O O 0.0106 0.0060 'International Tables Vol C Tables 4.2.6.8 and 6.1.1.4'
Cu Cu 0.3201 1.2651 'International Tables Vol C Tables 4.2.6.8 and 6.1.1.4'

loop_
_geom_angle_atom_site_label_1
_geom_angle_atom_site_label_2
_geom_angle_atom_site_label_3
_geom_angle
_geom_angle_site_symmetry_1
_geom_angle_site_symmetry_3
O1 Cu1 O3 94.1(3) . 3_465
O1 Cu1 N6 95.3(3) . .
O3 Cu1 N6 170.2(3) 3_465 .
O1 Cu1 N7 163.3(3) . .
O3 Cu1 N7 89.1(3) 3_465 .
N6 Cu1 N7 81.1(3) . .
O1 Cu1 O4 93.9(3) . .
O3 Cu1 O4 91.6(3) 3_465 .
N6 Cu1 O4 90.7(3) . .
N7 Cu1 O4 102.4(3) . .
C7 C6 C5 121.3(11) . .
C12 N6 C23 118.4(10) . .
C12 N6 Cu1 127.4(8) . .
C23 N6 Cu1 114.1(7) . .
C10 O1 Cu1 109.7(7) . .
C21 N7 C22 117.6(9) . .
C21 N7 Cu1 130.6(8) . .
C22 N7 Cu1 111.5(7) . .
N6 C23 C15 122.6(9) . .
N6 C23 C22 115.6(10) . .
C15 C23 C22 121.8(10) . .
C20 C19 C18 119.5(12) . .
C4 C5 C6 121.5(11) . .
C2 N2 N8 109.8(12) . .
C2 N2 C3 125.7(12) . .
N8 N2 C3 123.1(11) . .
N7 C21 C20 122.9(12) . .
C19 C18 C17 127.2(11) . .
C19 C18 C22 115.6(11) . .
C17 C18 C22 117.2(10) . .
C14 C15 C23 118.0(10) . .
C14 C15 C16 123.6(11) . .
C23 C15 C16 118.4(10) . .
N7 C22 C23 117.5(10) . .
N7 C22 C18 123.4(10) . .
C23 C22 C18 119.1(11) . .
C19 C20 C21 120.9(12) . .
C5 C4 C9 118.5(12) . .
C5 C4 C3 123.7(13) . .
C9 C4 C3 117.7(12) . .
C24 O4 Cu1 115.3(7) . .
C16 C17 C18 124.0(12) . .
C17 C16 C15 119.4(12) . .
C6 C7 C8 116.5(11) . .
C6 C7 C10 124.1(11) . .
C8 C7 C10 119.3(10) . .
N8 C1 N9 114.3(14) . .
O2 C10 O1 121.3(10) . .
O2 C10 C7 121.3(11) . .
O1 C10 C7 117.4(10) . .
C13 C14 C15 118.7(11) . .
C9 C8 C7 123.2(12) . .
O4 C24 O3 124.2(10) . .
C8 C9 C4 118.6(11) . .
C1 N8 N2 102.9(12) . .
C24 O3 Cu1 119.9(7) . 3_565
C14 C13 C12 119.5(12) . .
N6 C12 C13 122.8(12) . .
N2 C3 C4 113.4(11) . .
N2 C2 N9 111.9(15) . .
C2 N9 C1 100.7(14) . .

loop_
_geom_bond_atom_site_label_1
_geom_bond_atom_site_label_2
_geom_bond_distance
_geom_bond_site_symmetry_2
Cu1 O1 1.947(7) .
Cu1 O3 1.976(7) 3_465
Cu1 N6 1.998(9) .
Cu1 N7 2.053(9) .
Cu1 O4 2.277(8) .
C6 C7 1.383(15) .
C6 C5 1.393(18) .
N6 C12 1.304(13) .
N6 C23 1.359(13) .
O1 C10 1.295(13) .
N7 C21 1.326(14) .
N7 C22 1.355(13) .
C23 C15 1.399(14) .
C23 C22 1.420(13) .
C19 C20 1.353(18) .
C19 C18 1.413(16) .
C5 C4 1.372(18) .
N2 C2 1.275(18) .
N2 N8 1.346(14) .
N2 C3 1.463(15) .
C21 C20 1.363(17) .
C18 C17 1.428(17) .
C18 C22 1.421(14) .
C15 C14 1.390(17) .
C15 C16 1.440(15) .
C4 C9 1.410(17) .
C4 C3 1.504(18) .
O4 C24 1.239(11) .
C17 C16 1.342(16) .
C7 C8 1.394(15) .
C7 C10 1.466(15) .
C1 N8 1.286(15) .
C1 N9 1.37(2) .
C10 O2 1.234(12) .
C14 C13 1.376(18) .
C8 C9 1.389(16) .
C24 O3 1.278(11) .
O3 Cu1 1.976(7) 3_565
C13 C12 1.399(17) .
C2 N9 1.32(2) .
